data_7201542
loop_
_publ_author_name
'Chen, Zhen-Feng'
'Zhang, Zhi-Li'
'Tan, Yu-Hui'
'Tang, Yun-Zhi'
'Fun, Hoong-Kun'
'Zhou, Zhong-Yuan'
'Abrahams, Brendan F.'
'Liang, Hong'

_publ_section_title
;
 Coordination polymers constructed by linking metal ions with
 azodibenzoate anions
;
_journal_issue 2
_journal_name_full CrystEngComm
_journal_page_first 217
_journal_paper_doi 10.1039/b709587b
_journal_volume 10
_journal_year 2008
_chemical_formula_sum 'C56 H38 Co3 N8 O12'
_chemical_formula_weight 1191.73
_chemical_name_systematic
;
?
;
_space_group_IT_number 2
_symmetry_cell_setting triclinic
_symmetry_space_group_name_Hall '-P 1'
_symmetry_space_group_name_H-M 'P -1'
_atom_sites_solution_hydrogens geom
_atom_sites_solution_primary direct
_atom_sites_solution_secondary difmap
_audit_creation_method SHELXL-97
_cell_angle_alpha 91.235(3)
_cell_angle_beta 92.032(3)
_cell_angle_gamma 113.549(3)
_cell_formula_units_Z 1
_cell_length_a 10.3958(13)
_cell_length_b 11.3170(15)
_cell_length_c 11.5539(15)
_cell_measurement_reflns_used 2862
_cell_measurement_temperature 294(2)
_cell_measurement_theta_max 27.5
_cell_measurement_theta_min 1
_cell_volume 1244.4(3)
_computing_cell_refinement 'Bruker SMART'
_computing_data_collection 'Bruker SMART'
_computing_data_reduction 'Bruker SHELXTL'
_computing_molecular_graphics 'Bruker SHELXTL'
_computing_publication_material 'Bruker SHELXTL'
_computing_structure_refinement 'SHELXL-97 (Sheldrick, 1997)'
_computing_structure_solution 'SHELXS-97 (Sheldrick, 1990)'
_diffrn_ambient_temperature 294(2)
_diffrn_measured_fraction_theta_full 0.988
_diffrn_measured_fraction_theta_max 0.988
_diffrn_measurement_device_type 'Bruker CCD Area Detector'
_diffrn_measurement_method 'phi and omega scans'
_diffrn_radiation_monochromator graphite
_diffrn_radiation_source 'fine-focus sealed tube'
_diffrn_radiation_type MoK\a
_diffrn_radiation_wavelength 0.71073
_diffrn_reflns_av_R_equivalents 0.0413
_diffrn_reflns_av_sigmaI/netI 0.0982
_diffrn_reflns_limit_h_max 13
_diffrn_reflns_limit_h_min -13
_diffrn_reflns_limit_k_max 14
_diffrn_reflns_limit_k_min -14
_diffrn_reflns_limit_l_max 15
_diffrn_reflns_limit_l_min -6
_diffrn_reflns_number 8589
_diffrn_reflns_theta_full 27.57
_diffrn_reflns_theta_max 27.57
_diffrn_reflns_theta_min 1.96
_exptl_absorpt_coefficient_mu 1.064
_exptl_absorpt_correction_T_max 0.8153
_exptl_absorpt_correction_T_min 0.6878
_exptl_absorpt_correction_type multi-scan
_exptl_absorpt_process_details 'Sadabs; SHELDRICK 1996'
_exptl_crystal_colour violet
_exptl_crystal_density_diffrn 1.590
_exptl_crystal_density_method 'not measured'
_exptl_crystal_description PRISM
_exptl_crystal_F_000 607
_exptl_crystal_size_max 0.38
_exptl_crystal_size_mid 0.28
_exptl_crystal_size_min 0.20
_refine_diff_density_max 0.545
_refine_diff_density_min -0.487
_refine_diff_density_rms 0.090
_refine_ls_extinction_method none
_refine_ls_goodness_of_fit_ref 1.021
_refine_ls_hydrogen_treatment constr
_refine_ls_matrix_type full
_refine_ls_number_parameters 359
_refine_ls_number_reflns 5699
_refine_ls_number_restraints 0
_refine_ls_restrained_S_all 1.021
_refine_ls_R_factor_all 0.1134
_refine_ls_R_factor_gt 0.0534
_refine_ls_shift/su_max 0.000
_refine_ls_shift/su_mean 0.000
_refine_ls_structure_factor_coef Fsqd
_refine_ls_weighting_details 'calc w=1/[\s^2^(Fo^2^)+(0.0500P)^2^+0.0000P] where P=(Fo^2^+2Fc^2^)/3'
_refine_ls_weighting_scheme calc
_refine_ls_wR_factor_gt 0.1104
_refine_ls_wR_factor_ref 0.1347
_reflns_number_gt 3244
_reflns_number_total 5699
_reflns_threshold_expression >2sigma(I)
_cod_data_source_file b709587b.txt
_cod_data_source_block f176
_cod_depositor_comments
;
The following automatic conversions were performed:
'_symmetry_cell_setting' value 'Triclinic' changed to 'triclinic'
according to '/home/saulius/struct/CIF-dictionaries/cif_core.dic'
dictionary named 'cif_core.dic' version 2.4.1 from 2010-06-29.

Automatic conversion script
Id: cif_fix_enum 1527 2010-12-29 10:47:43Z saulius 
;
_cod_original_sg_symbol_H-M P-1
_cod_database_code 7201542

loop_
_symmetry_equiv_pos_as_xyz
'x, y, z'
'-x, -y, -z'

loop_
_atom_site_label
_atom_site_type_symbol
_atom_site_fract_x
_atom_site_fract_y
_atom_site_fract_z
_atom_site_U_iso_or_equiv
_atom_site_adp_type
_atom_site_occupancy
_atom_site_symmetry_multiplicity
_atom_site_calc_flag
_atom_site_refinement_flags
_atom_site_disorder_assembly
_atom_site_disorder_group
Co1 Co 0.65353(5) 0.01422(5) 0.26804(5) 0.03382(17) Uani 1 1 d . . .
Co2 Co 0.5000 0.0000 0.0000 0.02950(19) Uani 1 2 d S . .
O1 O 0.5834(3) 0.1573(3) 0.2754(2) 0.0446(7) Uani 1 1 d . . .
O2 O 0.5565(3) 0.1815(2) 0.0859(2) 0.0449(7) Uani 1 1 d . . .
O3 O 0.4681(3) -0.1367(3) 0.2878(2) 0.0418(7) Uani 1 1 d . . .
O4 O 0.3661(3) -0.0988(3) 0.1272(2) 0.0437(7) Uani 1 1 d . . .
O5 O 0.6647(3) -0.0205(3) 0.0919(2) 0.0418(7) Uani 1 1 d . . .
O6 O 0.7751(4) -0.1165(3) 0.1866(3) 0.0764(11) Uani 1 1 d . . .
N1 N 0.7355(3) 0.0213(3) 0.4380(3) 0.0369(8) Uani 1 1 d . . .
N2 N 0.8621(3) 0.1629(3) 0.2611(3) 0.0404(8) Uani 1 1 d . . .
N3 N 0.5095(4) 0.5400(3) 0.4628(3) 0.0474(9) Uani 1 1 d . . .
N4 N 0.0611(3) -0.4617(3) 0.4893(3) 0.0520(10) Uani 1 1 d . . .
C1 C 0.6704(5) -0.0464(4) 0.5263(4) 0.0458(11) Uani 1 1 d . . .
H1 H 0.5754 -0.0995 0.5161 0.055 Uiso 1 1 calc R . .
C2 C 0.7382(5) -0.0418(5) 0.6341(4) 0.0573(13) Uani 1 1 d . . .
H2 H 0.6895 -0.0915 0.6940 0.069 Uiso 1 1 calc R . .
C3 C 0.8759(5) 0.0364(5) 0.6494(4) 0.0531(12) Uani 1 1 d . . .
H3 H 0.9226 0.0401 0.7204 0.064 Uiso 1 1 calc R . .
C4 C 0.9485(5) 0.1113(4) 0.5605(4) 0.0450(11) Uani 1 1 d . . .
C5 C 1.0937(5) 0.1966(5) 0.5691(5) 0.0579(13) Uani 1 1 d . . .
H5 H 1.1452 0.2042 0.6384 0.069 Uiso 1 1 calc R . .
C6 C 1.1565(5) 0.2651(5) 0.4801(5) 0.0660(15) Uani 1 1 d . . .
H6 H 1.2516 0.3184 0.4884 0.079 Uiso 1 1 calc R . .
C7 C 1.0831(4) 0.2597(4) 0.3724(4) 0.0472(11) Uani 1 1 d . . .
C8 C 1.1430(5) 0.3311(5) 0.2761(5) 0.0623(14) Uani 1 1 d . . .
H8 H 1.2372 0.3874 0.2800 0.075 Uiso 1 1 calc R . .
C9 C 1.0629(5) 0.3179(5) 0.1770(5) 0.0657(14) Uani 1 1 d . . .
H9 H 1.1016 0.3649 0.1127 0.079 Uiso 1 1 calc R . .
C10 C 0.9216(5) 0.2324(4) 0.1735(4) 0.0531(12) Uani 1 1 d . . .
H10 H 0.8672 0.2245 0.1058 0.064 Uiso 1 1 calc R . .
C11 C 0.9411(4) 0.1761(4) 0.3605(4) 0.0374(10) Uani 1 1 d . . .
C12 C 0.8728(4) 0.1007(4) 0.4553(4) 0.0356(9) Uani 1 1 d . . .
C13 C 0.5688(4) 0.2189(4) 0.1898(4) 0.0362(9) Uani 1 1 d . . .
C14 C 0.5641(4) 0.3475(4) 0.2165(3) 0.0350(9) Uani 1 1 d . . .
C15 C 0.5808(5) 0.4333(4) 0.1295(4) 0.0555(12) Uani 1 1 d . . .
H15 H 0.5949 0.4113 0.0544 0.067 Uiso 1 1 calc R . .
C16 C 0.5765(5) 0.5529(5) 0.1535(4) 0.0675(15) Uani 1 1 d . . .
H16 H 0.5894 0.6112 0.0950 0.081 Uiso 1 1 calc R . .
C17 C 0.5531(5) 0.5845(4) 0.2643(4) 0.0570(13) Uani 1 1 d . . .
H17 H 0.5496 0.6640 0.2808 0.068 Uiso 1 1 calc R . .
C18 C 0.5350(4) 0.4978(4) 0.3509(4) 0.0423(10) Uani 1 1 d . . .
C19 C 0.5434(4) 0.3812(4) 0.3270(4) 0.0395(10) Uani 1 1 d . . .
H19 H 0.5349 0.3248 0.3864 0.047 Uiso 1 1 calc R . .
C20 C 0.3647(4) -0.1596(4) 0.2164(4) 0.0376(9) Uani 1 1 d . . .
C21 C 0.2260(4) -0.2637(4) 0.2442(4) 0.0399(10) Uani 1 1 d . . .
C22 C 0.1141(5) -0.2980(5) 0.1653(4) 0.0645(14) Uani 1 1 d . . .
H22 H 0.1264 -0.2595 0.0939 0.077 Uiso 1 1 calc R . .
C23 C -0.0165(5) -0.3889(6) 0.1900(5) 0.0824(18) Uani 1 1 d . . .
H23 H -0.0900 -0.4119 0.1342 0.099 Uiso 1 1 calc R . .
C24 C -0.0401(5) -0.4460(5) 0.2952(5) 0.0649(14) Uani 1 1 d . . .
H24 H -0.1284 -0.5066 0.3116 0.078 Uiso 1 1 calc R . .
C25 C 0.0715(4) -0.4109(4) 0.3759(4) 0.0439(10) Uani 1 1 d . . .
C26 C 0.2036(4) -0.3212(4) 0.3501(4) 0.0391(10) Uani 1 1 d . . .
H26 H 0.2779 -0.2997 0.4048 0.047 Uiso 1 1 calc R . .
C27 C 0.7385(4) -0.0864(4) 0.0929(4) 0.0459(11) Uani 1 1 d . . .
C28 C 0.7819(6) -0.1218(6) -0.0203(5) 0.0834(19) Uani 1 1 d . . .
H28A H 0.8614 -0.1435 -0.0072 0.125 Uiso 1 1 calc R . .
H28B H 0.8067 -0.0500 -0.0702 0.125 Uiso 1 1 calc R . .
H28C H 0.7054 -0.1946 -0.0563 0.125 Uiso 1 1 calc R . .

loop_
_atom_site_aniso_label
_atom_site_aniso_U_11
_atom_site_aniso_U_22
_atom_site_aniso_U_33
_atom_site_aniso_U_23
_atom_site_aniso_U_13
_atom_site_aniso_U_12
Co1 0.0381(3) 0.0359(3) 0.0255(3) 0.0054(2) -0.0003(2) 0.0127(2)
Co2 0.0354(4) 0.0294(4) 0.0211(4) 0.0043(3) 0.0036(3) 0.0099(3)
O1 0.0598(18) 0.0427(16) 0.0387(17) 0.0022(14) -0.0009(15) 0.0283(15)
O2 0.0626(19) 0.0352(15) 0.0346(17) -0.0022(13) 0.0019(15) 0.0175(14)
O3 0.0388(15) 0.0429(16) 0.0395(17) 0.0154(14) 0.0045(14) 0.0111(13)
O4 0.0437(16) 0.0493(17) 0.0335(16) 0.0174(14) 0.0110(14) 0.0124(14)
O5 0.0425(15) 0.0506(17) 0.0365(17) -0.0006(14) -0.0004(13) 0.0234(14)
O6 0.105(3) 0.070(2) 0.062(2) 0.004(2) -0.025(2) 0.045(2)
N1 0.0440(19) 0.0417(19) 0.0298(19) 0.0024(16) -0.0005(16) 0.0225(16)
N2 0.0433(19) 0.044(2) 0.0287(19) 0.0057(16) 0.0037(16) 0.0118(16)
N3 0.052(2) 0.036(2) 0.048(3) -0.0047(16) -0.001(2) 0.0118(19)
N4 0.052(2) 0.050(2) 0.044(2) 0.0180(19) 0.018(2) 0.0072(17)
C1 0.050(3) 0.056(3) 0.035(2) 0.013(2) 0.004(2) 0.024(2)
C2 0.075(3) 0.072(3) 0.036(3) 0.007(2) 0.006(3) 0.041(3)
C3 0.067(3) 0.065(3) 0.039(3) 0.002(2) -0.009(2) 0.040(3)
C4 0.051(3) 0.054(3) 0.038(3) -0.006(2) -0.008(2) 0.030(2)
C5 0.053(3) 0.072(3) 0.054(3) -0.008(3) -0.016(3) 0.032(3)
C6 0.042(3) 0.072(4) 0.073(4) -0.013(3) -0.017(3) 0.013(3)
C7 0.036(2) 0.042(2) 0.061(3) -0.008(2) 0.002(2) 0.013(2)
C8 0.035(2) 0.056(3) 0.082(4) 0.003(3) 0.013(3) 0.003(2)
C9 0.063(3) 0.062(3) 0.064(4) 0.015(3) 0.025(3) 0.014(3)
C10 0.055(3) 0.055(3) 0.039(3) 0.009(2) 0.004(2) 0.011(2)
C11 0.037(2) 0.041(2) 0.037(2) -0.002(2) 0.0013(19) 0.0193(19)
C12 0.037(2) 0.042(2) 0.032(2) -0.0047(19) -0.0051(19) 0.0216(19)
C13 0.038(2) 0.032(2) 0.036(2) -0.0010(19) 0.0021(19) 0.0110(18)
C14 0.039(2) 0.030(2) 0.032(2) -0.0005(18) -0.0027(18) 0.0106(17)
C15 0.079(3) 0.043(3) 0.041(3) 0.000(2) 0.000(3) 0.021(2)
C16 0.110(4) 0.048(3) 0.048(3) 0.010(2) -0.004(3) 0.035(3)
C17 0.076(3) 0.036(2) 0.059(3) -0.001(2) -0.005(3) 0.024(2)
C18 0.041(2) 0.035(2) 0.049(3) -0.007(2) -0.003(2) 0.0137(19)
C19 0.040(2) 0.034(2) 0.043(3) 0.0031(19) -0.001(2) 0.0136(18)
C20 0.047(2) 0.032(2) 0.036(2) 0.0089(19) 0.013(2) 0.0169(19)
C21 0.039(2) 0.037(2) 0.037(2) 0.0106(19) 0.006(2) 0.0074(18)
C22 0.054(3) 0.072(3) 0.046(3) 0.023(3) -0.001(2) 0.001(3)
C23 0.056(3) 0.099(4) 0.052(3) 0.026(3) -0.008(3) -0.010(3)
C24 0.043(3) 0.067(3) 0.060(3) 0.016(3) 0.005(3) -0.005(2)
C25 0.045(2) 0.036(2) 0.047(3) 0.013(2) 0.014(2) 0.0096(19)
C26 0.041(2) 0.034(2) 0.039(2) 0.0084(19) 0.005(2) 0.0126(19)
C27 0.049(3) 0.045(3) 0.045(3) -0.003(2) -0.002(2) 0.021(2)
C28 0.076(4) 0.119(5) 0.068(4) -0.025(4) 0.006(3) 0.054(4)

loop_
_atom_type_symbol
_atom_type_description
_atom_type_scat_dispersion_real
_atom_type_scat_dispersion_imag
_atom_type_scat_source
C C 0.0033 0.0016 'International Tables Vol C Tables 4.2.6.8 and 6.1.1.4'
H H 0.0000 0.0000 'International Tables Vol C Tables 4.2.6.8 and 6.1.1.4'
N N 0.0061 0.0033 'International Tables Vol C Tables 4.2.6.8 and 6.1.1.4'
O O 0.0106 0.0060 'International Tables Vol C Tables 4.2.6.8 and 6.1.1.4'
Co Co 0.3494 0.9721 'International Tables Vol C Tables 4.2.6.8 and 6.1.1.4'

loop_
_geom_angle_atom_site_label_1
_geom_angle_atom_site_label_2
_geom_angle_atom_site_label_3
_geom_angle
_geom_angle_site_symmetry_1
_geom_angle_site_symmetry_3
_geom_angle_publ_flag
O3 Co1 O1 98.17(11) . . ?
O3 Co1 O5 96.18(11) . . ?
O1 Co1 O5 104.67(11) . . ?
O3 Co1 N1 96.61(12) . . ?
O1 Co1 N1 101.82(12) . . ?
O5 Co1 N1 148.50(11) . . ?
O3 Co1 N2 172.94(13) . . ?
O1 Co1 N2 87.19(12) . . ?
O5 Co1 N2 86.84(12) . . ?
N1 Co1 N2 77.71(13) . . ?
O5 Co2 O5 180.0(2) . 2_655 ?
O5 Co2 O4 90.92(11) . 2_655 ?
O5 Co2 O4 89.08(11) 2_655 2_655 ?
O5 Co2 O4 89.08(11) . . ?
O5 Co2 O4 90.92(11) 2_655 . ?
O4 Co2 O4 180.00(10) 2_655 . ?
O5 Co2 O2 91.38(11) . 2_655 ?
O5 Co2 O2 88.62(11) 2_655 2_655 ?
O4 Co2 O2 93.57(11) 2_655 2_655 ?
O4 Co2 O2 86.43(11) . 2_655 ?
O5 Co2 O2 88.62(11) . . ?
O5 Co2 O2 91.38(11) 2_655 . ?
O4 Co2 O2 86.43(11) 2_655 . ?
O4 Co2 O2 93.57(11) . . ?
O2 Co2 O2 180.0(2) 2_655 . ?
C13 O1 Co1 124.9(3) . . ?
C13 O2 Co2 134.2(3) . . ?
C20 O3 Co1 120.8(3) . . ?
C20 O4 Co2 140.9(3) . . ?
C27 O5 Co2 141.9(3) . . ?
C27 O5 Co1 101.8(3) . . ?
Co2 O5 Co1 109.92(12) . . ?
C1 N1 C12 117.7(4) . . ?
C1 N1 Co1 127.5(3) . . ?
C12 N1 Co1 114.6(3) . . ?
C10 N2 C11 118.3(4) . . ?
C10 N2 Co1 128.8(3) . . ?
C11 N2 Co1 112.7(3) . . ?
N3 N3 C18 113.7(4) 2_666 . ?
N4 N4 C25 113.5(5) 2_546 . ?
N1 C1 C2 123.0(4) . . ?
N1 C1 H1 118.5 . . ?
C2 C1 H1 118.5 . . ?
C3 C2 C1 118.6(5) . . ?
C3 C2 H2 120.7 . . ?
C1 C2 H2 120.7 . . ?
C2 C3 C4 120.8(4) . . ?
C2 C3 H3 119.6 . . ?
C4 C3 H3 119.6 . . ?
C3 C4 C12 116.9(4) . . ?
C3 C4 C5 124.5(4) . . ?
C12 C4 C5 118.6(4) . . ?
C6 C5 C4 121.2(5) . . ?
C6 C5 H5 119.4 . . ?
C4 C5 H5 119.4 . . ?
C5 C6 C7 122.2(4) . . ?
C5 C6 H6 118.9 . . ?
C7 C6 H6 118.9 . . ?
C11 C7 C8 117.1(4) . . ?
C11 C7 C6 118.0(5) . . ?
C8 C7 C6 124.8(4) . . ?
C9 C8 C7 119.9(4) . . ?
C9 C8 H8 120.1 . . ?
C7 C8 H8 120.1 . . ?
C8 C9 C10 118.9(5) . . ?
C8 C9 H9 120.6 . . ?
C10 C9 H9 120.6 . . ?
N2 C10 C9 123.1(5) . . ?
N2 C10 H10 118.4 . . ?
C9 C10 H10 118.4 . . ?
N2 C11 C7 122.6(4) . . ?
N2 C11 C12 117.1(3) . . ?
C7 C11 C12 120.2(4) . . ?
N1 C12 C4 123.0(4) . . ?
N1 C12 C11 117.3(4) . . ?
C4 C12 C11 119.7(4) . . ?
O2 C13 O1 125.8(4) . . ?
O2 C13 C14 117.7(4) . . ?
O1 C13 C14 116.5(4) . . ?
C19 C14 C15 119.3(4) . . ?
C19 C14 C13 120.7(4) . . ?
C15 C14 C13 120.0(4) . . ?
C14 C15 C16 120.3(4) . . ?
C14 C15 H15 119.8 . . ?
C16 C15 H15 119.8 . . ?
C17 C16 C15 119.8(5) . . ?
C17 C16 H16 120.1 . . ?
C15 C16 H16 120.1 . . ?
C16 C17 C18 119.7(4) . . ?
C16 C17 H17 120.1 . . ?
C18 C17 H17 120.1 . . ?
C19 C18 C17 120.1(4) . . ?
C19 C18 N3 124.8(4) . . ?
C17 C18 N3 115.1(4) . . ?
C14 C19 C18 120.8(4) . . ?
C14 C19 H19 119.6 . . ?
C18 C19 H19 119.6 . . ?
O4 C20 O3 125.6(4) . . ?
O4 C20 C21 116.6(4) . . ?
O3 C20 C21 117.7(4) . . ?
C22 C21 C26 118.0(4) . . ?
C22 C21 C20 119.6(4) . . ?
C26 C21 C20 122.3(4) . . ?
C21 C22 C23 121.1(5) . . ?
C21 C22 H22 119.4 . . ?
C23 C22 H22 119.4 . . ?
C24 C23 C22 121.3(5) . . ?
C24 C23 H23 119.3 . . ?
C22 C23 H23 119.3 . . ?
C23 C24 C25 118.0(4) . . ?
C23 C24 H24 121.0 . . ?
C25 C24 H24 121.0 . . ?
C24 C25 C26 120.6(4) . . ?
C24 C25 N4 123.8(4) . . ?
C26 C25 N4 115.6(4) . . ?
C21 C26 C25 120.9(4) . . ?
C21 C26 H26 119.5 . . ?
C25 C26 H26 119.5 . . ?
O6 C27 O5 119.3(4) . . ?
O6 C27 C28 122.3(4) . . ?
O5 C27 C28 118.4(4) . . ?
C27 C28 H28A 109.5 . . ?
C27 C28 H28B 109.5 . . ?
H28A C28 H28B 109.5 . . ?
C27 C28 H28C 109.5 . . ?
H28A C28 H28C 109.5 . . ?
H28B C28 H28C 109.5 . . ?

loop_
_geom_bond_atom_site_label_1
_geom_bond_atom_site_label_2
_geom_bond_distance
_geom_bond_site_symmetry_2
_geom_bond_publ_flag
Co1 O3 2.025(3) . ?
Co1 O1 2.025(3) . ?
Co1 O5 2.080(3) . ?
Co1 N1 2.100(3) . ?
Co1 N2 2.155(3) . ?
Co2 O5 2.077(3) . ?
Co2 O5 2.077(3) 2_655 ?
Co2 O4 2.078(3) 2_655 ?
Co2 O4 2.078(3) . ?
Co2 O2 2.111(2) 2_655 ?
Co2 O2 2.111(2) . ?
O1 C13 1.261(5) . ?
O2 C13 1.250(4) . ?
O3 C20 1.268(5) . ?
O4 C20 1.249(5) . ?
O5 C27 1.265(5) . ?
O6 C27 1.234(5) . ?
N1 C1 1.325(5) . ?
N1 C12 1.353(5) . ?
N2 C10 1.309(5) . ?
N2 C11 1.358(5) . ?
N3 N3 1.224(7) 2_666 ?
N3 C18 1.438(6) . ?
N4 N4 1.256(6) 2_546 ?
N4 C25 1.433(6) . ?
C1 C2 1.398(6) . ?
C1 H1 0.9300 . ?
C2 C3 1.352(6) . ?
C2 H2 0.9300 . ?
C3 C4 1.387(6) . ?
C3 H3 0.9300 . ?
C4 C12 1.400(5) . ?
C4 C5 1.429(6) . ?
C5 C6 1.328(7) . ?
C5 H5 0.9300 . ?
C6 C7 1.424(7) . ?
C6 H6 0.9300 . ?
C7 C11 1.400(5) . ?
C7 C8 1.401(7) . ?
C8 C9 1.361(7) . ?
C8 H8 0.9300 . ?
C9 C10 1.398(6) . ?
C9 H9 0.9300 . ?
C10 H10 0.9300 . ?
C11 C12 1.429(6) . ?
C13 C14 1.501(5) . ?
C14 C19 1.374(5) . ?
C14 C15 1.380(6) . ?
C15 C16 1.395(6) . ?
C15 H15 0.9300 . ?
C16 C17 1.377(6) . ?
C16 H16 0.9300 . ?
C17 C18 1.381(6) . ?
C17 H17 0.9300 . ?
C18 C19 1.380(5) . ?
C19 H19 0.9300 . ?
C20 C21 1.504(5) . ?
C21 C22 1.373(6) . ?
C21 C26 1.381(6) . ?
C22 C23 1.381(6) . ?
C22 H22 0.9300 . ?
C23 C24 1.372(7) . ?
C23 H23 0.9300 . ?
C24 C25 1.383(6) . ?
C24 H24 0.9300 . ?
C25 C26 1.390(5) . ?
C26 H26 0.9300 . ?
C27 C28 1.496(6) . ?
C28 H28A 0.9600 . ?
C28 H28B 0.9600 . ?
C28 H28C 0.9600 . ?

loop_
_geom_torsion_atom_site_label_1
_geom_torsion_atom_site_label_2
_geom_torsion_atom_site_label_3
_geom_torsion_atom_site_label_4
_geom_torsion
_geom_torsion_site_symmetry_1
_geom_torsion_site_symmetry_2
_geom_torsion_site_symmetry_3
_geom_torsion_site_symmetry_4
_geom_torsion_publ_flag
O3 Co1 O1 C13 -106.5(3) . . . . ?
O5 Co1 O1 C13 -7.9(3) . . . . ?
N1 Co1 O1 C13 154.9(3) . . . . ?
N2 Co1 O1 C13 78.1(3) . . . . ?
O5 Co2 O2 C13 -57.7(4) . . . . ?
O5 Co2 O2 C13 122.3(4) 2_655 . . . ?
O4 Co2 O2 C13 -148.7(4) 2_655 . . . ?
O4 Co2 O2 C13 31.3(4) . . . . ?
O2 Co2 O2 C13 127(100) 2_655 . . . ?
O1 Co1 O3 C20 59.4(3) . . . . ?
O5 Co1 O3 C20 -46.5(3) . . . . ?
N1 Co1 O3 C20 162.4(3) . . . . ?
N2 Co1 O3 C20 -161.5(9) . . . . ?
O5 Co2 O4 C20 -6.7(4) . . . . ?
O5 Co2 O4 C20 173.3(4) 2_655 . . . ?
O4 Co2 O4 C20 31(100) 2_655 . . . ?
O2 Co2 O4 C20 84.8(4) 2_655 . . . ?
O2 Co2 O4 C20 -95.2(4) . . . . ?
O5 Co2 O5 C27 -9(100) 2_655 . . . ?
O4 Co2 O5 C27 -78.0(5) 2_655 . . . ?
O4 Co2 O5 C27 102.0(5) . . . . ?
O2 Co2 O5 C27 15.6(5) 2_655 . . . ?
O2 Co2 O5 C27 -164.4(5) . . . . ?
O5 Co2 O5 Co1 -153(100) 2_655 . . . ?
O4 Co2 O5 Co1 137.55(13) 2_655 . . . ?
O4 Co2 O5 Co1 -42.45(13) . . . . ?
O2 Co2 O5 Co1 -128.85(13) 2_655 . . . ?
O2 Co2 O5 Co1 51.15(13) . . . . ?
O3 Co1 O5 C27 -94.6(3) . . . . ?
O1 Co1 O5 C27 165.3(2) . . . . ?
N1 Co1 O5 C27 18.9(4) . . . . ?
N2 Co1 O5 C27 79.0(3) . . . . ?
O3 Co1 O5 Co2 63.94(14) . . . . ?
O1 Co1 O5 Co2 -36.20(15) . . . . ?
N1 Co1 O5 Co2 177.41(18) . . . . ?
N2 Co1 O5 Co2 -122.46(15) . . . . ?
O3 Co1 N1 C1 -6.6(3) . . . . ?
O1 Co1 N1 C1 93.2(3) . . . . ?
O5 Co1 N1 C1 -119.9(3) . . . . ?
N2 Co1 N1 C1 177.7(3) . . . . ?
O3 Co1 N1 C12 170.1(2) . . . . ?
O1 Co1 N1 C12 -90.1(3) . . . . ?
O5 Co1 N1 C12 56.7(4) . . . . ?
N2 Co1 N1 C12 -5.7(2) . . . . ?
O3 Co1 N2 C10 144.2(9) . . . . ?
O1 Co1 N2 C10 -76.3(4) . . . . ?
O5 Co1 N2 C10 28.6(4) . . . . ?
N1 Co1 N2 C10 -179.0(4) . . . . ?
O3 Co1 N2 C11 -30.8(11) . . . . ?
O1 Co1 N2 C11 108.7(3) . . . . ?
O5 Co1 N2 C11 -146.4(3) . . . . ?
N1 Co1 N2 C11 5.9(3) . . . . ?
C12 N1 C1 C2 -1.8(6) . . . . ?
Co1 N1 C1 C2 174.8(3) . . . . ?
N1 C1 C2 C3 0.8(7) . . . . ?
C1 C2 C3 C4 0.4(7) . . . . ?
C2 C3 C4 C12 -0.5(6) . . . . ?
C2 C3 C4 C5 179.9(4) . . . . ?
C3 C4 C5 C6 179.8(5) . . . . ?
C12 C4 C5 C6 0.2(7) . . . . ?
C4 C5 C6 C7 1.2(8) . . . . ?
C5 C6 C7 C11 -1.8(7) . . . . ?
C5 C6 C7 C8 178.9(5) . . . . ?
C11 C7 C8 C9 0.4(7) . . . . ?
C6 C7 C8 C9 179.7(5) . . . . ?
C7 C8 C9 C10 -0.1(7) . . . . ?
C11 N2 C10 C9 1.0(6) . . . . ?
Co1 N2 C10 C9 -173.7(3) . . . . ?
C8 C9 C10 N2 -0.7(7) . . . . ?
C10 N2 C11 C7 -0.7(6) . . . . ?
Co1 N2 C11 C7 174.9(3) . . . . ?
C10 N2 C11 C12 178.9(4) . . . . ?
Co1 N2 C11 C12 -5.5(4) . . . . ?
C8 C7 C11 N2 -0.1(6) . . . . ?
C6 C7 C11 N2 -179.4(4) . . . . ?
C8 C7 C11 C12 -179.6(4) . . . . ?
C6 C7 C11 C12 1.0(6) . . . . ?
C1 N1 C12 C4 1.7(5) . . . . ?
Co1 N1 C12 C4 -175.3(3) . . . . ?
C1 N1 C12 C11 -178.3(3) . . . . ?
Co1 N1 C12 C11 4.7(4) . . . . ?
C3 C4 C12 N1 -0.5(6) . . . . ?
C5 C4 C12 N1 179.1(4) . . . . ?
C3 C4 C12 C11 179.5(4) . . . . ?
C5 C4 C12 C11 -0.9(6) . . . . ?
N2 C11 C12 N1 0.7(5) . . . . ?
C7 C11 C12 N1 -179.7(3) . . . . ?
N2 C11 C12 C4 -179.3(3) . . . . ?
C7 C11 C12 C4 0.3(6) . . . . ?
Co2 O2 C13 O1 19.2(6) . . . . ?
Co2 O2 C13 C14 -159.8(3) . . . . ?
Co1 O1 C13 O2 21.3(6) . . . . ?
Co1 O1 C13 C14 -159.7(2) . . . . ?
O2 C13 C14 C19 164.4(4) . . . . ?
O1 C13 C14 C19 -14.8(5) . . . . ?
O2 C13 C14 C15 -15.7(6) . . . . ?
O1 C13 C14 C15 165.2(4) . . . . ?
C19 C14 C15 C16 -0.1(7) . . . . ?
C13 C14 C15 C16 180.0(4) . . . . ?
C14 C15 C16 C17 -1.1(8) . . . . ?
C15 C16 C17 C18 0.4(8) . . . . ?
C16 C17 C18 C19 1.4(7) . . . . ?
C16 C17 C18 N3 -179.2(4) . . . . ?
N3 N3 C18 C19 -2.4(7) 2_666 . . . ?
N3 N3 C18 C17 178.3(5) 2_666 . . . ?
C15 C14 C19 C18 1.9(6) . . . . ?
C13 C14 C19 C18 -178.2(3) . . . . ?
C17 C18 C19 C14 -2.6(6) . . . . ?
N3 C18 C19 C14 178.1(4) . . . . ?
Co2 O4 C20 O3 32.5(7) . . . . ?
Co2 O4 C20 C21 -151.2(3) . . . . ?
Co1 O3 C20 O4 3.2(5) . . . . ?
Co1 O3 C20 C21 -173.1(2) . . . . ?
O4 C20 C21 C22 8.2(6) . . . . ?
O3 C20 C21 C22 -175.2(4) . . . . ?
O4 C20 C21 C26 -167.6(4) . . . . ?
O3 C20 C21 C26 9.0(6) . . . . ?
C26 C21 C22 C23 -1.0(7) . . . . ?
C20 C21 C22 C23 -177.0(5) . . . . ?
C21 C22 C23 C24 1.5(9) . . . . ?
C22 C23 C24 C25 -0.6(9) . . . . ?
C23 C24 C25 C26 -0.7(8) . . . . ?
C23 C24 C25 N4 179.2(5) . . . . ?
N4 N4 C25 C24 -2.5(7) 2_546 . . . ?
N4 N4 C25 C26 177.4(4) 2_546 . . . ?
C22 C21 C26 C25 -0.3(6) . . . . ?
C20 C21 C26 C25 175.6(3) . . . . ?
C24 C25 C26 C21 1.1(6) . . . . ?
N4 C25 C26 C21 -178.8(4) . . . . ?
Co2 O5 C27 O6 -142.6(4) . . . . ?
Co1 O5 C27 O6 3.5(5) . . . . ?
Co2 O5 C27 C28 39.3(7) . . . . ?
Co1 O5 C27 C28 -174.7(4) . . . . ?
